data_4101532
loop_
_publ_author_name
'Manos, Manolis J'
'Chrissafis, Konstantinos'
'Kanatzidis, Mercouri G'

_publ_section_title
;
 Unique pore selectivity for Cs+ and exceptionally high NH4+ exchange
 capacity of the chalcogenide material K6Sn[Zn4Sn4S17].
;
_journal_issue 27
_journal_name_full 'Journal of the American Chemical Society'
_journal_page_first 8875
_journal_page_last 8883
_journal_paper_doi 10.1021/ja061342t
_journal_volume 128
_journal_year 2006
_chemical_formula_sum 'Cs K5 S17 Sn5 Zn4'
_chemical_formula_weight 1728.36
_chemical_name_systematic
; 
 ? 
;
_space_group_IT_number 119
_symmetry_space_group_name_Hall 'I -4 -2'
_symmetry_space_group_name_H-M 'I -4 m 2'
_atom_sites_solution_hydrogens geom
_atom_sites_solution_primary direct
_atom_sites_solution_secondary difmap
_audit_creation_method SHELXL-97
_cell_angle_alpha 90.00
_cell_angle_beta 90.00
_cell_angle_gamma 90.00
_cell_formula_units_Z 2
_cell_length_a 13.843(2)
_cell_length_b 13.843(2)
_cell_length_c 9.690(3)
_cell_measurement_temperature 293(2)
_cell_volume 1856.8(7)
_computing_structure_refinement 'SHELXL-97 (Sheldrick, 1997)'
_computing_structure_solution 'SHELXS-97 (Sheldrick, 1990)'
_diffrn_ambient_temperature 293(2)
_diffrn_measured_fraction_theta_full 0.964
_diffrn_measured_fraction_theta_max 0.964
_diffrn_radiation_monochromator graphite
_diffrn_radiation_source 'fine-focus sealed tube'
_diffrn_radiation_type MoK\a
_diffrn_radiation_wavelength 0.71073
_diffrn_reflns_av_R_equivalents 0.0796
_diffrn_reflns_av_sigmaI/netI 0.0412
_diffrn_reflns_limit_h_max 17
_diffrn_reflns_limit_h_min -18
_diffrn_reflns_limit_k_max 18
_diffrn_reflns_limit_k_min -17
_diffrn_reflns_limit_l_max 12
_diffrn_reflns_limit_l_min -12
_diffrn_reflns_number 9569
_diffrn_reflns_theta_full 28.08
_diffrn_reflns_theta_max 28.08
_diffrn_reflns_theta_min 2.08
_exptl_absorpt_coefficient_mu 8.322
_exptl_crystal_density_diffrn 3.091
_exptl_crystal_density_method 'not measured'
_exptl_crystal_F_000 1584
_refine_diff_density_max 3.264
_refine_diff_density_min -3.764
_refine_diff_density_rms 0.405
_refine_ls_abs_structure_details 'Flack H D (1983), Acta Cryst. A39, 876-881'
_refine_ls_abs_structure_Flack 0.93(8)
_refine_ls_extinction_coef 0.0000(2)
_refine_ls_extinction_expression Fc^*^=kFc[1+0.001xFc^2^\l^3^/sin(2\q)]^-1/4^
_refine_ls_extinction_method SHELXL
_refine_ls_goodness_of_fit_ref 1.274
_refine_ls_hydrogen_treatment mixed
_refine_ls_matrix_type full
_refine_ls_number_parameters 49
_refine_ls_number_reflns 1173
_refine_ls_number_restraints 0
_refine_ls_restrained_S_all 1.274
_refine_ls_R_factor_all 0.0726
_refine_ls_R_factor_gt 0.0682
_refine_ls_shift/su_max 0.298
_refine_ls_shift/su_mean 0.006
_refine_ls_structure_factor_coef Fsqd
_refine_ls_weighting_details 'calc w=1/[\s^2^(Fo^2^)+(0.0710P)^2^+102.8009P] where P=(Fo^2^+2Fc^2^)/3'
_refine_ls_weighting_scheme calc
_refine_ls_wR_factor_gt 0.1795
_refine_ls_wR_factor_ref 0.1817
_reflns_number_gt 1115
_reflns_number_total 1173
_reflns_threshold_expression >2sigma(I)
_cod_data_source_file ja061342tsi20060224_055612.cif
_cod_data_source_block cskf1
_cod_database_code 4101532

loop_
_symmetry_equiv_pos_as_xyz
'x, y, z'
'-x, -y, z'
'y, -x, -z'
'-y, x, -z'
'x, -y, z'
'-x, y, z'
'y, x, -z'
'-y, -x, -z'
'x+1/2, y+1/2, z+1/2'
'-x+1/2, -y+1/2, z+1/2'
'y+1/2, -x+1/2, -z+1/2'
'-y+1/2, x+1/2, -z+1/2'
'x+1/2, -y+1/2, z+1/2'
'-x+1/2, y+1/2, z+1/2'
'y+1/2, x+1/2, -z+1/2'
'-y+1/2, -x+1/2, -z+1/2'

loop_
_atom_site_label
_atom_site_type_symbol
_atom_site_fract_x
_atom_site_fract_y
_atom_site_fract_z
_atom_site_U_iso_or_equiv
_atom_site_adp_type
_atom_site_occupancy
_atom_site_symmetry_multiplicity
_atom_site_calc_flag
_atom_site_refinement_flags
Sn1 Sn 0.0000 0.0000 0.0000 0.0204(7) Uani 1 8 d S
Sn2 Sn 0.27619(10) 0.0000 0.02579(16) 0.0225(4) Uani 1 2 d S
Zn Zn 0.5000 -0.13863(17) 0.1106(3) 0.0197(6) Uani 1 2 d S
S1 S 0.5000 0.0000 0.2500 0.016(2) Uani 1 8 d S
S2 S 0.0000 0.1432(4) 0.1419(7) 0.0430(19) Uani 1 2 d S
S3 S 0.3634(3) -0.1418(3) -0.0321(5) 0.0277(9) Uani 1 1 d .
S4 S 0.0000 -0.2184(4) -0.2558(7) 0.0347(15) Uani 1 2 d S
Cs Cs 0.0000 0.0000 -0.5000 0.221(7) Uani 1 8 d S
K1 K 0.5000 0.0000 -0.2500 0.024(2) Uani 1 8 d S
K2 K 0.2409(3) -0.2591(3) -0.2500 0.0514(19) Uani 1 2 d S

loop_
_atom_site_aniso_label
_atom_site_aniso_U_11
_atom_site_aniso_U_22
_atom_site_aniso_U_33
_atom_site_aniso_U_23
_atom_site_aniso_U_13
_atom_site_aniso_U_12
Sn1 0.0152(8) 0.0152(8) 0.031(2) 0.000 0.000 0.000
Sn2 0.0102(7) 0.0312(9) 0.0263(7) 0.000 -0.0025(6) 0.000
Zn 0.0164(11) 0.0159(12) 0.0267(14) -0.0008(10) 0.000 0.000
S1 0.010(3) 0.010(3) 0.028(5) 0.000 0.000 0.000
S2 0.088(6) 0.010(3) 0.032(3) 0.004(2) 0.000 0.000
S3 0.0225(18) 0.0243(18) 0.036(2) -0.0045(18) -0.0071(19) -0.0019(13)
S4 0.061(4) 0.017(3) 0.026(3) -0.005(2) 0.000 0.000
Cs 0.253(11) 0.253(11) 0.158(12) 0.000 0.000 0.000
K1 0.020(3) 0.020(3) 0.034(6) 0.000 0.000 0.000
K2 0.059(3) 0.059(3) 0.037(4) -0.005(3) 0.005(3) -0.040(3)

loop_
_atom_type_symbol
_atom_type_description
_atom_type_scat_dispersion_real
_atom_type_scat_dispersion_imag
_atom_type_scat_source
S S 0.1246 0.1234 'International Tables Vol C Tables 4.2.6.8 and 6.1.1.4'
K K 0.2009 0.2494 'International Tables Vol C Tables 4.2.6.8 and 6.1.1.4'
Zn Zn 0.2839 1.4301 'International Tables Vol C Tables 4.2.6.8 and 6.1.1.4'
Sn Sn -0.6537 1.4246 'International Tables Vol C Tables 4.2.6.8 and 6.1.1.4'
Cs Cs -0.3680 2.1192 'International Tables Vol C Tables 4.2.6.8 and 6.1.1.4'

loop_
_geom_angle_atom_site_label_1
_geom_angle_atom_site_label_2
_geom_angle_atom_site_label_3
_geom_angle
_geom_angle_site_symmetry_1
_geom_angle_site_symmetry_3
S2 Sn1 S2 108.95(15) . 4
S2 Sn1 S2 110.5(3) . 2
S2 Sn1 S2 108.95(15) 4 2
S2 Sn1 S2 108.95(15) . 3
S2 Sn1 S2 110.5(3) 4 3
S2 Sn1 S2 108.95(15) 2 3
S4 Sn2 S3 113.23(14) 4 5
S4 Sn2 S3 113.23(13) 4 .
S3 Sn2 S3 111.7(2) 5 .
S4 Sn2 S2 111.7(2) 4 3
S3 Sn2 S2 103.00(13) 5 3
S3 Sn2 S2 103.00(13) . 3
S4 Sn2 K2 57.80(3) 4 4
S3 Sn2 K2 57.77(11) 5 4
S3 Sn2 K2 148.37(12) . 4
S2 Sn2 K2 108.42(10) 3 4
S4 Sn2 K2 57.80(3) 4 10_545
S3 Sn2 K2 148.37(12) 5 10_545
S3 Sn2 K2 57.77(11) . 10_545
S2 Sn2 K2 108.42(10) 3 10_545
K2 Sn2 K2 113.53(7) 4 10_545
S4 Sn2 K1 150.52(15) 4 .
S3 Sn2 K1 57.34(11) 5 .
S3 Sn2 K1 57.34(11) . .
S2 Sn2 K1 97.79(16) 3 .
K2 Sn2 K1 113.63(4) 4 .
K2 Sn2 K1 113.63(4) 10_545 .
S3 Zn S3 107.7(2) . 6_655
S3 Zn S1 110.80(12) . .
S3 Zn S1 110.80(12) 6_655 .
S3 Zn S4 107.88(15) . 10_545
S3 Zn S4 107.88(15) 6_655 10_545
S1 Zn S4 111.7(2) . 10_545
S3 Zn K2 60.20(11) . 10_545
S3 Zn K2 153.56(14) 6_655 10_545
S1 Zn K2 95.65(7) . 10_545
S4 Zn K2 60.15(4) 10_545 10_545
S3 Zn K2 153.56(14) . 3_655
S3 Zn K2 60.20(11) 6_655 3_655
S1 Zn K2 95.65(7) . 3_655
S4 Zn K2 60.15(4) 10_545 3_655
K2 Zn K2 119.19(7) 10_545 3_655
S3 Zn K1 59.47(12) . .
S3 Zn K1 59.47(12) 6_655 .
S1 Zn K1 96.36(7) . .
S4 Zn K1 151.96(19) 10_545 .
K2 Zn K1 118.85(4) 10_545 .
K2 Zn K1 118.85(4) 3_655 .
Zn S1 Zn 109.35(6) . 12_545
Zn S1 Zn 109.71(13) . 2_655
Zn S1 Zn 109.35(6) 12_545 2_655
Zn S1 Zn 109.35(6) . 11
Zn S1 Zn 109.71(13) 12_545 11
Zn S1 Zn 109.35(6) 2_655 11
Sn1 S2 Sn2 103.8(3) . 4
Sn1 S2 Cs 95.00(17) . 1_556
Sn2 S2 Cs 161.2(2) 4 1_556
Zn S3 Sn2 104.81(17) . .
Zn S3 K2 146.90(18) . .
Sn2 S3 K2 108.10(14) . .
Zn S3 K2 82.85(16) . 10_545
Sn2 S3 K2 85.84(13) . 10_545
K2 S3 K2 95.91(10) . 10_545
Zn S3 K1 84.70(13) . .
Sn2 S3 K1 87.28(13) . .
K2 S3 K1 100.23(15) . .
K2 S3 K1 163.74(16) 10_545 .
Zn S4 Sn2 103.4(2) 10_544 3
Zn S4 K2 82.52(12) 10_544 12_444
Sn2 S4 K2 85.87(12) 3 12_444
Zn S4 K2 82.52(12) 10_544 .
Sn2 S4 K2 85.87(12) 3 .
K2 S4 K2 160.7(3) 12_444 .
Zn S4 Cs 108.8(2) 10_544 .
Sn2 S4 Cs 147.8(2) 3 .
K2 S4 Cs 98.13(13) 12_444 .
K2 S4 Cs 98.13(13) . .
S4 Cs S4 112.32(10) 3_554 2
S4 Cs S4 112.32(10) 3_554 .
S4 Cs S4 103.91(19) 2 .
S4 Cs S4 103.91(19) 3_554 4_554
S4 Cs S4 112.32(10) 2 4_554
S4 Cs S4 112.32(10) . 4_554
S4 Cs S2 157.79(13) 3_554 3
S4 Cs S2 57.65(8) 2 3
S4 Cs S2 57.65(8) . 3
S4 Cs S2 98.31(13) 4_554 3
S4 Cs S2 57.65(8) 3_554 2_554
S4 Cs S2 157.79(13) 2 2_554
S4 Cs S2 98.31(13) . 2_554
S4 Cs S2 57.65(8) 4_554 2_554
S2 Cs S2 138.93(12) 3 2_554
S4 Cs S2 57.65(8) 3_554 1_554
S4 Cs S2 98.31(13) 2 1_554
S4 Cs S2 157.79(13) . 1_554
S4 Cs S2 57.65(8) 4_554 1_554
S2 Cs S2 138.93(12) 3 1_554
S2 Cs S2 59.48(18) 2_554 1_554
S4 Cs S2 98.31(13) 3_554 4
S4 Cs S2 57.65(8) 2 4
S4 Cs S2 57.65(8) . 4
S4 Cs S2 157.79(13) 4_554 4
S2 Cs S2 59.48(18) 3 4
S2 Cs S2 138.93(12) 2_554 4
S2 Cs S2 138.93(12) 1_554 4
S3 K1 S3 178.31(13) 2_655 15_544
S3 K1 S3 75.54(14) 2_655 16_554
S3 K1 S3 104.49(14) 15_544 16_554
S3 K1 S3 66.53(13) 2_655 5
S3 K1 S3 112.02(7) 15_544 5
S3 K1 S3 112.02(7) 16_554 5
S3 K1 S3 112.02(7) 2_655 11_554
S3 K1 S3 66.53(13) 15_544 11_554
S3 K1 S3 69.41(14) 16_554 11_554
S3 K1 S3 75.54(14) 5 11_554
S3 K1 S3 69.41(14) 2_655 6_655
S3 K1 S3 112.02(7) 15_544 6_655
S3 K1 S3 112.02(7) 16_554 6_655
S3 K1 S3 104.49(14) 5 6_655
S3 K1 S3 178.31(14) 11_554 6_655
S3 K1 S3 112.02(7) 2_655 12_544
S3 K1 S3 69.41(14) 15_544 12_544
S3 K1 S3 66.53(13) 16_554 12_544
S3 K1 S3 178.31(13) 5 12_544
S3 K1 S3 104.49(14) 11_554 12_544
S3 K1 S3 75.54(14) 6_655 12_544
S3 K1 S3 104.49(14) 2_655 .
S3 K1 S3 75.54(14) 15_544 .
S3 K1 S3 178.31(14) 16_554 .
S3 K1 S3 69.41(14) 5 .
S3 K1 S3 112.02(7) 11_554 .
S3 K1 S3 66.53(13) 6_655 .
S3 K1 S3 112.02(7) 12_544 .
S3 K1 Zn 35.83(7) 2_655 2_655
S3 K1 Zn 143.20(7) 15_544 2_655
S3 K1 Zn 105.82(8) 16_554 2_655
S3 K1 Zn 35.83(7) 5 2_655
S3 K1 Zn 105.82(8) 11_554 2_655
S3 K1 Zn 74.78(8) 6_655 2_655
S3 K1 Zn 143.20(7) 12_544 2_655
S3 K1 Zn 74.78(8) . 2_655
S3 K1 Zn 143.20(7) 2_655 11_554
S3 K1 Zn 35.83(7) 15_544 11_554
S3 K1 Zn 74.78(8) 16_554 11_554
S3 K1 Zn 105.82(8) 5 11_554
S3 K1 Zn 35.83(7) 11_554 11_554
S3 K1 Zn 143.20(7) 6_655 11_554
S3 K1 Zn 74.78(8) 12_544 11_554
S3 K1 Zn 105.82(8) . 11_554
Zn K1 Zn 140.19(5) 2_655 11_554
S3 K1 Zn 74.78(8) 2_655 .
S3 K1 Zn 105.82(8) 15_544 .
S3 K1 Zn 143.20(7) 16_554 .
S3 K1 Zn 74.78(8) 5 .
S3 K1 Zn 143.20(7) 11_554 .
S3 K1 Zn 35.83(7) 6_655 .
S3 K1 Zn 105.82(8) 12_544 .
S3 K1 Zn 35.83(7) . .
Zn K1 Zn 57.56(7) 2_655 .
Zn K1 Zn 140.19(5) 11_554 .
S3 K1 Zn 105.82(8) 2_655 12_544
S3 K1 Zn 74.78(8) 15_544 12_544
S3 K1 Zn 35.83(7) 16_554 12_544
S3 K1 Zn 143.20(7) 5 12_544
S3 K1 Zn 74.78(8) 11_554 12_544
S3 K1 Zn 105.82(8) 6_655 12_544
S3 K1 Zn 35.83(7) 12_544 12_544
S3 K1 Zn 143.20(7) . 12_544
Zn K1 Zn 140.19(5) 2_655 12_544
Zn K1 Zn 57.56(7) 11_554 12_544
Zn K1 Zn 140.19(5) . 12_544
S3 K2 S3 84.0(2) . 15_544
S3 K2 S3 168.06(19) . 10_544
S3 K2 S3 84.07(10) 15_544 10_544
S3 K2 S3 84.07(10) . 8
S3 K2 S3 168.06(19) 15_544 8
S3 K2 S3 107.9(2) 10_544 8
S3 K2 S4 113.98(14) . 11_544
S3 K2 S4 117.06(13) 15_544 11_544
S3 K2 S4 71.61(16) 10_544 11_544
S3 K2 S4 68.48(15) 8 11_544
S3 K2 S4 117.06(13) . .
S3 K2 S4 113.98(14) 15_544 .
S3 K2 S4 68.48(15) 10_544 .
S3 K2 S4 71.61(16) 8 .
S4 K2 S4 109.2(3) 11_544 .
S3 K2 Zn 152.25(10) . 10_544
S3 K2 Zn 113.98(10) 15_544 10_544
S3 K2 Zn 36.96(9) 10_544 10_544
S3 K2 Zn 77.06(14) 8 10_544
S4 K2 Zn 77.78(16) 11_544 10_544
S4 K2 Zn 37.33(12) . 10_544
S3 K2 Zn 113.98(10) . 4_545
S3 K2 Zn 152.25(10) 15_544 4_545
S3 K2 Zn 77.06(14) 10_544 4_545
S3 K2 Zn 36.96(9) 8 4_545
S4 K2 Zn 37.33(12) 11_544 4_545
S4 K2 Zn 77.78(16) . 4_545
Zn K2 Zn 59.36(11) 10_544 4_545
S3 K2 Sn2 145.73(8) . 10_544
S3 K2 Sn2 96.61(8) 15_544 10_544
S3 K2 Sn2 36.39(8) 10_544 10_544
S3 K2 Sn2 93.39(14) 8 10_544
S4 K2 Sn2 36.33(13) 11_544 10_544
S4 K2 Sn2 94.10(16) . 10_544
Zn K2 Sn2 56.78(8) 10_544 10_544
Zn K2 Sn2 56.44(8) 4_545 10_544
S3 K2 Sn2 96.61(8) . 3
S3 K2 Sn2 145.73(8) 15_544 3
S3 K2 Sn2 93.39(14) 10_544 3
S3 K2 Sn2 36.39(8) 8 3
S4 K2 Sn2 94.10(16) 11_544 3
S4 K2 Sn2 36.33(13) . 3
Zn K2 Sn2 56.44(8) 10_544 3
Zn K2 Sn2 56.78(8) 4_545 3
Sn2 K2 Sn2 101.38(14) 10_544 3
S3 K2 K2 43.83(11) . 10_545
S3 K2 K2 127.8(2) 15_544 10_545
S3 K2 K2 148.1(2) 10_544 10_545
S3 K2 K2 40.27(9) 8 10_545
S4 K2 K2 91.47(13) 11_544 10_545
S4 K2 K2 93.38(14) . 10_545
Zn K2 K2 114.32(16) 10_544 10_545
Zn K2 K2 73.44(11) 4_545 10_545
Sn2 K2 K2 126.13(13) 10_544 10_545
Sn2 K2 K2 60.19(7) 3 10_545
S3 K2 K2 127.8(2) . 10_544
S3 K2 K2 43.83(11) 15_544 10_544
S3 K2 K2 40.27(9) 10_544 10_544
S3 K2 K2 148.1(2) 8 10_544
S4 K2 K2 93.38(14) 11_544 10_544
S4 K2 K2 91.47(13) . 10_544
Zn K2 K2 73.44(11) 10_544 10_544
Zn K2 K2 114.32(16) 4_545 10_544
Sn2 K2 K2 60.19(7) 10_544 10_544
Sn2 K2 K2 126.13(13) 3 10_544
K2 K2 K2 171.6(3) 10_545 10_544

loop_
_geom_bond_atom_site_label_1
_geom_bond_atom_site_label_2
_geom_bond_distance
_geom_bond_site_symmetry_2
Sn1 S2 2.412(6) .
Sn1 S2 2.412(6) 4
Sn1 S2 2.412(6) 2
Sn1 S2 2.412(6) 3
Sn2 S4 2.368(7) 4
Sn2 S3 2.372(4) 5
Sn2 S3 2.372(4) .
Sn2 S2 2.455(6) 3
Sn2 K2 3.988(4) 4
Sn2 K2 3.988(4) 10_545
Sn2 K1 4.0915(16) .
Zn S3 2.343(4) .
Zn S3 2.343(4) 6_655
Zn S1 2.347(2) .
Zn S4 2.365(7) 10_545
Zn K2 3.867(5) 10_545
Zn K2 3.867(5) 3_655
Zn K1 3.986(3) .
S1 Zn 2.347(2) 12_545
S1 Zn 2.347(2) 2_655
S1 Zn 2.347(2) 11
S2 Sn2 2.455(6) 4
S2 Cs 3.996(6) 1_556
S3 K2 3.157(6) .
S3 K2 3.382(6) 10_545
S3 K1 3.448(4) .
S4 Zn 2.365(7) 10_544
S4 Sn2 2.368(7) 3
S4 K2 3.383(4) 12_444
S4 K2 3.383(4) .
S4 Cs 3.839(7) .
Cs S4 3.839(7) 3_554
Cs S4 3.839(7) 2
Cs S4 3.839(7) 4_554
Cs S2 3.996(6) 3
Cs S2 3.996(6) 2_554
Cs S2 3.996(6) 1_554
Cs S2 3.996(6) 4
K1 S3 3.448(4) 2_655
K1 S3 3.448(4) 15_544
K1 S3 3.448(4) 16_554
K1 S3 3.448(4) 5
K1 S3 3.448(4) 11_554
K1 S3 3.448(4) 6_655
K1 S3 3.448(4) 12_544
K1 Zn 3.986(3) 2_655
K1 Zn 3.986(3) 11_554
K1 Zn 3.986(3) 12_544
K2 S3 3.156(6) 15_544
K2 S3 3.382(6) 10_544
K2 S3 3.382(6) 8
K2 S4 3.383(4) 11_544
K2 Zn 3.867(5) 10_544
K2 Zn 3.867(5) 4_545
K2 Sn2 3.988(4) 10_544
K2 Sn2 3.988(4) 3
K2 K2 4.8578(18) 10_545
K2 K2 4.8578(18) 10_544
